data_4109480
loop_
_publ_author_name
'Sushanta K. Pal'
'Mikhail E. Itkis'
'Fook S. Tham'
'Robert W. Reed'
'Richard T. Oakley'
'Bruno Donnadieu'
'Robert C. Haddon'

_publ_section_title
;
 Phenalenyl-Based Neutral Radical Molecular Conductors: Substituent
 Effects on Solid-State Structures and Properties
;
_journal_name_full 'Journal of the American Chemical Society'
_journal_page_first 7163
_journal_page_last 7174
_journal_paper_doi 10.1021/ja070103i
_journal_volume 129
_journal_year 2007
_chemical_formula_sum 'C44 H47 B N3 O2'
_chemical_formula_weight 660.66
_chemical_name_systematic
;
 ?
;
_space_group_IT_number 2
_symmetry_cell_setting triclinic
_symmetry_space_group_name_Hall '-P 1'
_symmetry_space_group_name_H-M 'P -1'
_atom_sites_solution_hydrogens geom
_atom_sites_solution_primary direct
_atom_sites_solution_secondary difmap
_audit_creation_method SHELXL-97
_cell_angle_alpha 106.025(4)
_cell_angle_beta 105.873(4)
_cell_angle_gamma 110.198(3)
_cell_formula_units_Z 2
_cell_length_a 11.6514(16)
_cell_length_b 13.2224(18)
_cell_length_c 13.568(3)
_cell_measurement_reflns_used 4487
_cell_measurement_temperature 100(2)
_cell_measurement_theta_max 33.45
_cell_measurement_theta_min 2.58
_cell_volume 1720.7(5)
_computing_cell_refinement 'Bruker SMART'
_computing_data_collection 'Bruker SMART'
_computing_data_reduction 'Bruker SAINT'
_computing_molecular_graphics 'Bruker SHELXTL'
_computing_publication_material 'Bruker SHELXTL'
_computing_structure_refinement 'SHELXL-97 (Sheldrick, 1997)'
_computing_structure_solution 'Bruker SHELXTL'
_diffrn_ambient_temperature 100(2)
_diffrn_measured_fraction_theta_full 0.998
_diffrn_measured_fraction_theta_max 0.998
_diffrn_measurement_device_type 'CCD area detector'
_diffrn_measurement_method 'phi and omega scans'
_diffrn_radiation_monochromator graphite
_diffrn_radiation_source 'fine-focus sealed tube'
_diffrn_radiation_type MoK\a
_diffrn_radiation_wavelength 0.71073
_diffrn_reflns_av_R_equivalents 0.0307
_diffrn_reflns_av_sigmaI/netI 0.0427
_diffrn_reflns_limit_h_max 15
_diffrn_reflns_limit_h_min -15
_diffrn_reflns_limit_k_max 15
_diffrn_reflns_limit_k_min -17
_diffrn_reflns_limit_l_max 18
_diffrn_reflns_limit_l_min -17
_diffrn_reflns_number 21310
_diffrn_reflns_theta_full 28.28
_diffrn_reflns_theta_max 28.28
_diffrn_reflns_theta_min 1.71
_exptl_absorpt_coefficient_mu 0.077
_exptl_absorpt_correction_T_max 0.9965
_exptl_absorpt_correction_T_min 0.9802
_exptl_absorpt_correction_type none
_exptl_crystal_density_diffrn 1.275
_exptl_crystal_density_meas 0
_exptl_crystal_F_000 706
_exptl_crystal_size_max 0.26
_exptl_crystal_size_mid 0.11
_exptl_crystal_size_min 0.05
_refine_diff_density_max 0.386
_refine_diff_density_min -0.297
_refine_diff_density_rms 0.045
_refine_ls_extinction_method none
_refine_ls_goodness_of_fit_ref 1.022
_refine_ls_hydrogen_treatment mixed
_refine_ls_matrix_type full
_refine_ls_number_parameters 481
_refine_ls_number_reflns 8525
_refine_ls_number_restraints 12
_refine_ls_restrained_S_all 1.024
_refine_ls_R_factor_all 0.0780
_refine_ls_R_factor_gt 0.0474
_refine_ls_shift/su_max 0.003
_refine_ls_shift/su_mean 0.001
_refine_ls_structure_factor_coef Fsqd
_refine_ls_weighting_details 'calc w=1/[\s^2^(Fo^2^)+(0.0581P)^2^+0.5044P] where P=(Fo^2^+2Fc^2^)/3'
_refine_ls_weighting_scheme calc
_refine_ls_wR_factor_gt 0.1140
_refine_ls_wR_factor_ref 0.1287
_reflns_number_gt 5914
_reflns_number_total 8525
_reflns_threshold_expression >2sigma(I)
_cod_data_source_file ja070103isi20070327_094137.cif
_cod_data_source_block tri
_cod_database_code 4109480

loop_
_symmetry_equiv_pos_as_xyz
'x, y, z'
'-x, -y, -z'

loop_
_atom_site_label
_atom_site_type_symbol
_atom_site_fract_x
_atom_site_fract_y
_atom_site_fract_z
_atom_site_U_iso_or_equiv
_atom_site_adp_type
_atom_site_occupancy
_atom_site_symmetry_multiplicity
_atom_site_calc_flag
_atom_site_refinement_flags
_atom_site_disorder_assembly
_atom_site_disorder_group
B1 B 0.14327(16) 0.90405(14) 0.12155(13) 0.0186(3) Uani 1 1 d . . .
O1 O 0.15409(10) 0.95954(9) 0.04411(8) 0.0210(2) Uani 1 1 d . . .
O2 O 0.03454(10) 0.78262(9) 0.05458(8) 0.0216(2) Uani 1 1 d . . .
N1 N 0.27181(11) 0.90060(10) 0.18198(9) 0.0177(2) Uani 1 1 d . . .
N2 N 0.10638(11) 0.97374(10) 0.21072(9) 0.0176(2) Uani 1 1 d . . .
C1 C 0.27280(14) 1.02665(12) 0.04690(11) 0.0193(3) Uani 1 1 d . . .
C2 C 0.27483(15) 1.09630(13) -0.01426(12) 0.0231(3) Uani 1 1 d . . .
H2 H 0.1939 1.0955 -0.0553 0.028 Uiso 1 1 calc R . .
C3 C 0.39279(16) 1.16573(13) -0.01554(12) 0.0242(3) Uani 1 1 d . . .
H3 H 0.3921 1.2118 -0.0582 0.029 Uiso 1 1 calc R . .
C3A C 0.51538(15) 1.17002(13) 0.04543(12) 0.0218(3) Uani 1 1 d . . .
C4 C 0.63768(16) 1.23648(13) 0.04283(13) 0.0261(3) Uani 1 1 d . . .
H4 H 0.6394 1.2824 -0.0001 0.031 Uiso 1 1 calc R . .
C5 C 0.75526(16) 1.23657(14) 0.10117(13) 0.0282(3) Uani 1 1 d . . .
H5 H 0.8366 1.2829 0.0987 0.034 Uiso 1 1 calc R . .
C6 C 0.75444(15) 1.16916(13) 0.16324(13) 0.0260(3) Uani 1 1 d . . .
H6 H 0.8354 1.1686 0.2021 0.031 Uiso 1 1 calc R . .
C6A C 0.63577(15) 1.10163(13) 0.16965(12) 0.0215(3) Uani 1 1 d . . .
C7 C 0.62957(15) 1.02969(13) 0.23051(12) 0.0220(3) Uani 1 1 d . . .
H7 H 0.7093 1.0275 0.2695 0.026 Uiso 1 1 calc R . .
C8 C 0.51300(14) 0.96329(12) 0.23520(11) 0.0200(3) Uani 1 1 d . . .
H8 H 0.5146 0.9179 0.2786 0.024 Uiso 1 1 calc R . .
C9 C 0.39013(14) 0.96054(12) 0.17700(11) 0.0176(3) Uani 1 1 d . . .
C9A C 0.39220(14) 1.02977(12) 0.11184(11) 0.0184(3) Uani 1 1 d . . .
C9B C 0.51423(14) 1.10080(12) 0.10971(11) 0.0196(3) Uani 1 1 d . . .
C11 C -0.06373(14) 0.73378(12) 0.08378(12) 0.0206(3) Uani 1 1 d . . .
C12 C -0.14967(16) 0.61200(13) 0.02122(13) 0.0278(3) Uani 1 1 d . . .
H12 H -0.1348 0.5683 -0.0382 0.033 Uiso 1 1 calc R . .
C13 C -0.25390(16) 0.55645(14) 0.04533(14) 0.0318(4) Uani 1 1 d . . .
H13 H -0.3110 0.4743 0.0019 0.038 Uiso 1 1 calc R . .
C13A C -0.27924(15) 0.61824(14) 0.13374(14) 0.0285(3) Uani 1 1 d . . .
C14 C -0.38769(17) 0.56371(16) 0.15965(16) 0.0387(4) Uani 1 1 d . . .
H14 H -0.4460 0.4816 0.1178 0.046 Uiso 1 1 calc R . .
C15 C -0.41004(18) 0.62776(18) 0.24443(17) 0.0416(5) Uani 1 1 d . . .
H15 H -0.4838 0.5896 0.2604 0.050 Uiso 1 1 calc R . .
C16 C -0.32604(17) 0.74737(16) 0.30673(15) 0.0343(4) Uani 1 1 d . . .
H16 H -0.3432 0.7905 0.3647 0.041 Uiso 1 1 calc R . .
C16A C -0.21635(15) 0.80562(14) 0.28562(13) 0.0260(3) Uani 1 1 d . . .
C17 C -0.12860(15) 0.92874(14) 0.34653(12) 0.0253(3) Uani 1 1 d . . .
H17 H -0.1431 0.9727 0.4061 0.030 Uiso 1 1 calc R . .
C18 C -0.02515(15) 0.98599(13) 0.32316(12) 0.0230(3) Uani 1 1 d . . .
H18 H 0.0290 1.0688 0.3651 0.028 Uiso 1 1 calc R . .
C19 C 0.00424(14) 0.92380(12) 0.23604(11) 0.0191(3) Uani 1 1 d . . .
C19A C -0.08274(14) 0.79896(12) 0.17308(11) 0.0199(3) Uani 1 1 d . . .
C19B C -0.19201(14) 0.74092(13) 0.19789(12) 0.0227(3) Uani 1 1 d . . .
C20 C 0.25843(14) 0.82698(12) 0.24691(11) 0.0188(3) Uani 1 1 d . . .
H20 H 0.1643 0.7998 0.2408 0.023 Uiso 1 1 calc R . .
C21 C 0.26682(15) 0.71371(12) 0.19042(12) 0.0222(3) Uani 1 1 d . . .
H21A H 0.1914 0.6669 0.1153 0.027 Uiso 1 1 calc R . .
H21B H 0.3509 0.7359 0.1790 0.027 Uiso 1 1 calc R . .
C22 C 0.26308(16) 0.63530(13) 0.25451(13) 0.0249(3) Uani 1 1 d . . .
H22A H 0.3370 0.6833 0.3303 0.030 Uiso 1 1 calc R . .
H22B H 0.2820 0.5716 0.2158 0.030 Uiso 1 1 calc R . .
C23 C 0.13376(18) 0.57790(14) 0.26854(15) 0.0329(4) Uani 1 1 d . . .
H23A H 0.1410 0.5203 0.3004 0.039 Uiso 1 1 calc R . .
H23B H 0.0594 0.5325 0.1928 0.039 Uiso 1 1 calc R . .
C24 C 0.09439(16) 0.65875(14) 0.34150(14) 0.0315(4) Uani 1 1 d . . .
H24A H 0.0253 0.6095 0.3604 0.038 Uiso 1 1 calc R . .
H24B H 0.0526 0.6939 0.2962 0.038 Uiso 1 1 calc R . .
C25 C 0.20866(16) 0.75991(14) 0.45182(13) 0.0286(3) Uani 1 1 d . . .
H25A H 0.1742 0.7679 0.5112 0.034 Uiso 1 1 calc R . .
H25B H 0.2810 0.7371 0.4742 0.034 Uiso 1 1 calc R . .
C26 C 0.26961(16) 0.88082(13) 0.44821(12) 0.0247(3) Uani 1 1 d . . .
H26A H 0.3305 0.9396 0.5261 0.030 Uiso 1 1 calc R . .
H26B H 0.1960 0.9014 0.4229 0.030 Uiso 1 1 calc R . .
C27 C 0.34779(14) 0.89621(12) 0.37436(11) 0.0199(3) Uani 1 1 d . . .
H27A H 0.4171 0.8695 0.3941 0.024 Uiso 1 1 calc R . .
H27B H 0.3942 0.9812 0.3911 0.024 Uiso 1 1 calc R . .
C28 C 0.19477(14) 1.10351(12) 0.26304(12) 0.0197(3) Uani 1 1 d . B .
H28 H 0.2661 1.1150 0.2337 0.024 Uiso 1 1 calc R . .
C29 C 0.11609(16) 1.16413(13) 0.21626(14) 0.0282(3) Uani 1 1 d D . .
H29A H 0.0895 1.1342 0.1340 0.034 Uiso 1 1 calc R A 1
H29B H 0.0329 1.1404 0.2290 0.034 Uiso 1 1 calc R A 1
C30A C 0.1896(3) 1.2983(2) 0.2658(3) 0.0292(6) Uani 0.79 1 d PD B 1
H30A H 0.2155 1.3279 0.3480 0.035 Uiso 0.79 1 calc PR B 1
H30B H 0.1261 1.3270 0.2350 0.035 Uiso 0.79 1 calc PR B 1
C31A C 0.3166(2) 1.3541(2) 0.2453(2) 0.0326(5) Uani 0.79 1 d PD B 1
H31A H 0.3454 1.4401 0.2714 0.039 Uiso 0.79 1 calc PR B 1
H31B H 0.2908 1.3219 0.1631 0.039 Uiso 0.79 1 calc PR B 1
C32A C 0.4407(4) 1.3367(3) 0.3013(3) 0.0299(7) Uani 0.79 1 d PD B 1
H32A H 0.5207 1.3965 0.3017 0.036 Uiso 0.79 1 calc PR B 1
H32B H 0.4267 1.2579 0.2540 0.036 Uiso 0.79 1 calc PR B 1
C30B C 0.1911(14) 1.2790(9) 0.2221(12) 0.053(4) Uani 0.21 1 d PD B 2
H30C H 0.2082 1.2625 0.1532 0.064 Uiso 0.21 1 calc PR B 2
H30D H 0.1255 1.3108 0.2099 0.064 Uiso 0.21 1 calc PR B 2
C31B C 0.3125(10) 1.3783(11) 0.3060(13) 0.056(3) Uani 0.21 1 d PD B 2
H31C H 0.3006 1.4009 0.3770 0.068 Uiso 0.21 1 calc PR B 2
H31D H 0.3262 1.4452 0.2834 0.068 Uiso 0.21 1 calc PR B 2
C32B C 0.4324(16) 1.3642(15) 0.3286(12) 0.054(5) Uani 0.21 1 d PD B 2
H32C H 0.4176 1.2962 0.2642 0.065 Uiso 0.21 1 calc PR B 2
H32D H 0.5056 1.4357 0.3356 0.065 Uiso 0.21 1 calc PR B 2
C33 C 0.47134(17) 1.34632(14) 0.42482(16) 0.0368(4) Uani 1 1 d D . .
H33A H 0.5694 1.3912 0.4696 0.044 Uiso 1 1 calc R B 1
H33B H 0.4296 1.3919 0.4585 0.044 Uiso 1 1 calc R B 1
C34 C 0.42105(15) 1.22726(13) 0.43339(13) 0.0258(3) Uani 1 1 d . B .
H34A H 0.4632 1.2414 0.5131 0.031 Uiso 1 1 calc R . .
H34B H 0.4531 1.1781 0.3903 0.031 Uiso 1 1 calc R . .
C35 C 0.26950(14) 1.15592(12) 0.39197(12) 0.0212(3) Uani 1 1 d . . .
H35A H 0.2342 1.2077 0.4266 0.025 Uiso 1 1 calc R B .
H35B H 0.2511 1.0908 0.4171 0.025 Uiso 1 1 calc R . .
N100 N 0.8941(4) 0.6302(4) 0.5156(3) 0.178(2) Uani 1 1 d . . .
C101 C 0.8478(3) 0.5367(3) 0.4467(3) 0.0939(11) Uani 1 1 d . . .
C102 C 0.7964(3) 0.4219(2) 0.3606(2) 0.0680(7) Uani 1 1 d . . .
H10A H 0.7581 0.4226 0.2870 0.102 Uiso 1 1 calc R . .
H10B H 0.7267 0.3644 0.3715 0.102 Uiso 1 1 calc R . .
H10C H 0.8691 0.3999 0.3642 0.102 Uiso 1 1 calc R . .

loop_
_atom_site_aniso_label
_atom_site_aniso_U_11
_atom_site_aniso_U_22
_atom_site_aniso_U_33
_atom_site_aniso_U_23
_atom_site_aniso_U_13
_atom_site_aniso_U_12
B1 0.0172(8) 0.0197(8) 0.0167(7) 0.0063(6) 0.0055(6) 0.0082(6)
O1 0.0184(5) 0.0270(5) 0.0194(5) 0.0122(4) 0.0068(4) 0.0109(4)
O2 0.0206(5) 0.0211(5) 0.0174(5) 0.0046(4) 0.0057(4) 0.0074(4)
N1 0.0184(6) 0.0200(6) 0.0164(5) 0.0092(5) 0.0068(5) 0.0093(5)
N2 0.0149(6) 0.0175(6) 0.0169(5) 0.0057(5) 0.0039(5) 0.0067(5)
C1 0.0203(7) 0.0222(7) 0.0180(7) 0.0089(6) 0.0088(6) 0.0112(6)
C2 0.0264(8) 0.0279(8) 0.0208(7) 0.0127(6) 0.0092(6) 0.0169(7)
C3 0.0332(9) 0.0260(8) 0.0230(7) 0.0156(6) 0.0137(6) 0.0177(7)
C3A 0.0273(8) 0.0201(7) 0.0207(7) 0.0093(6) 0.0119(6) 0.0115(6)
C4 0.0327(9) 0.0223(7) 0.0275(8) 0.0130(7) 0.0166(7) 0.0115(7)
C5 0.0255(8) 0.0267(8) 0.0325(8) 0.0131(7) 0.0162(7) 0.0081(7)
C6 0.0207(8) 0.0279(8) 0.0290(8) 0.0121(7) 0.0104(6) 0.0102(7)
C6A 0.0208(7) 0.0227(7) 0.0210(7) 0.0083(6) 0.0089(6) 0.0102(6)
C7 0.0192(7) 0.0274(8) 0.0208(7) 0.0105(6) 0.0068(6) 0.0126(6)
C8 0.0222(7) 0.0230(7) 0.0176(6) 0.0105(6) 0.0077(6) 0.0119(6)
C9 0.0194(7) 0.0184(7) 0.0155(6) 0.0067(5) 0.0073(5) 0.0092(6)
C9A 0.0210(7) 0.0200(7) 0.0164(6) 0.0078(6) 0.0080(6) 0.0110(6)
C9B 0.0223(7) 0.0194(7) 0.0184(6) 0.0076(6) 0.0091(6) 0.0103(6)
C11 0.0167(7) 0.0205(7) 0.0196(7) 0.0083(6) 0.0026(6) 0.0069(6)
C12 0.0256(8) 0.0203(7) 0.0256(8) 0.0047(6) 0.0031(6) 0.0073(6)
C13 0.0251(8) 0.0188(7) 0.0360(9) 0.0085(7) 0.0029(7) 0.0030(7)
C13A 0.0202(8) 0.0269(8) 0.0351(9) 0.0172(7) 0.0062(7) 0.0076(7)
C14 0.0241(9) 0.0346(10) 0.0525(11) 0.0249(9) 0.0117(8) 0.0059(8)
C15 0.0255(9) 0.0510(11) 0.0573(12) 0.0350(10) 0.0220(9) 0.0130(9)
C16 0.0261(9) 0.0486(11) 0.0397(9) 0.0270(9) 0.0186(8) 0.0184(8)
C16A 0.0193(8) 0.0368(9) 0.0271(8) 0.0188(7) 0.0091(6) 0.0140(7)
C17 0.0219(8) 0.0361(9) 0.0218(7) 0.0120(7) 0.0100(6) 0.0164(7)
C18 0.0188(7) 0.0253(8) 0.0203(7) 0.0060(6) 0.0051(6) 0.0100(6)
C19 0.0162(7) 0.0222(7) 0.0171(6) 0.0077(6) 0.0041(5) 0.0093(6)
C19A 0.0163(7) 0.0215(7) 0.0192(7) 0.0093(6) 0.0033(5) 0.0080(6)
C19B 0.0159(7) 0.0269(8) 0.0248(7) 0.0144(6) 0.0047(6) 0.0090(6)
C20 0.0199(7) 0.0193(7) 0.0167(6) 0.0087(6) 0.0069(6) 0.0077(6)
C21 0.0257(8) 0.0198(7) 0.0179(7) 0.0061(6) 0.0066(6) 0.0100(6)
C22 0.0294(8) 0.0195(7) 0.0241(7) 0.0079(6) 0.0073(6) 0.0130(6)
C23 0.0371(10) 0.0209(8) 0.0357(9) 0.0129(7) 0.0129(8) 0.0084(7)
C24 0.0282(9) 0.0292(9) 0.0368(9) 0.0185(7) 0.0154(7) 0.0072(7)
C25 0.0309(9) 0.0335(9) 0.0269(8) 0.0180(7) 0.0148(7) 0.0138(7)
C26 0.0276(8) 0.0254(8) 0.0189(7) 0.0080(6) 0.0102(6) 0.0101(7)
C27 0.0204(7) 0.0191(7) 0.0181(6) 0.0081(6) 0.0068(6) 0.0072(6)
C28 0.0165(7) 0.0170(7) 0.0200(7) 0.0056(6) 0.0046(6) 0.0054(6)
C29 0.0228(8) 0.0259(8) 0.0326(8) 0.0145(7) 0.0052(7) 0.0105(7)
C30A 0.0277(13) 0.0166(12) 0.0406(18) 0.0089(11) 0.0091(13) 0.0131(11)
C31A 0.0309(13) 0.0243(12) 0.0464(15) 0.0212(12) 0.0147(12) 0.0120(10)
C32A 0.0234(14) 0.0212(16) 0.0501(14) 0.0183(12) 0.0160(12) 0.0121(11)
C30B 0.056(8) 0.040(7) 0.060(10) 0.003(7) 0.010(8) 0.041(6)
C31B 0.049(7) 0.056(8) 0.096(10) 0.054(8) 0.036(8) 0.034(6)
C32B 0.053(7) 0.036(8) 0.137(15) 0.060(10) 0.072(9) 0.042(7)
C33 0.0256(9) 0.0176(8) 0.0527(11) 0.0054(8) 0.0126(8) 0.0040(7)
C34 0.0190(7) 0.0239(8) 0.0233(7) 0.0058(6) 0.0027(6) 0.0054(6)
C35 0.0194(7) 0.0176(7) 0.0198(7) 0.0039(6) 0.0051(6) 0.0064(6)
N100 0.136(3) 0.160(3) 0.142(3) -0.045(3) 0.101(3) 0.014(3)
C101 0.0718(19) 0.121(3) 0.0689(18) 0.0101(19) 0.0540(16) 0.0259(19)
C102 0.0548(15) 0.0725(17) 0.0647(15) 0.0222(14) 0.0294(13) 0.0172(13)

loop_
_atom_type_symbol
_atom_type_description
_atom_type_scat_dispersion_real
_atom_type_scat_dispersion_imag
_atom_type_scat_source
C C 0.0033 0.0016 'International Tables Vol C Tables 4.2.6.8 and 6.1.1.4'
H H 0.0000 0.0000 'International Tables Vol C Tables 4.2.6.8 and 6.1.1.4'
B B 0.0013 0.0007 'International Tables Vol C Tables 4.2.6.8 and 6.1.1.4'
N N 0.0061 0.0033 'International Tables Vol C Tables 4.2.6.8 and 6.1.1.4'
O O 0.0106 0.0060 'International Tables Vol C Tables 4.2.6.8 and 6.1.1.4'

loop_
_geom_angle_atom_site_label_1
_geom_angle_atom_site_label_2
_geom_angle_atom_site_label_3
_geom_angle
O1 B1 O2 106.55(11)
O1 B1 N1 113.03(12)
O2 B1 N1 109.57(11)
O1 B1 N2 108.68(11)
O2 B1 N2 110.08(11)
N1 B1 N2 108.90(11)
C1 O1 B1 122.42(11)
C11 O2 B1 123.39(11)
C9 N1 C20 122.55(11)
C9 N1 B1 122.79(11)
C20 N1 B1 114.67(11)
C19 N2 C28 122.78(12)
C19 N2 B1 124.08(12)
C28 N2 B1 113.12(11)
O1 C1 C2 117.87(12)
O1 C1 C9A 121.32(12)
C2 C1 C9A 120.78(13)
C3 C2 C1 120.53(13)
C2 C3 C3A 121.28(13)
C4 C3A C3 123.04(13)
C4 C3A C9B 118.53(13)
C3 C3A C9B 118.40(13)
C5 C4 C3A 121.67(13)
C4 C5 C6 119.96(14)
C5 C6 C6A 121.00(14)
C6 C6A C7 123.01(13)
C6 C6A C9B 119.43(13)
C7 C6A C9B 117.52(13)
C8 C7 C6A 122.48(13)
C7 C8 C9 121.61(13)
N1 C9 C8 124.61(12)
N1 C9 C9A 118.04(12)
C8 C9 C9A 117.31(12)
C1 C9A C9B 118.66(12)
C1 C9A C9 120.60(13)
C9B C9A C9 120.72(12)
C9A C9B C6A 120.31(12)
C9A C9B C3A 120.28(13)
C6A C9B C3A 119.39(13)
O2 C11 C19A 122.29(13)
O2 C11 C12 117.29(13)
C19A C11 C12 120.42(14)
C13 C12 C11 120.48(15)
C12 C13 C13A 121.61(15)
C14 C13A C13 123.00(15)
C14 C13A C19B 118.84(16)
C13 C13A C19B 118.15(14)
C15 C14 C13A 120.93(17)
C14 C15 C16 120.53(16)
C15 C16 C16A 121.00(17)
C16 C16A C19B 119.26(15)
C16 C16A C17 122.84(15)
C19B C16A C17 117.87(13)
C18 C17 C16A 122.76(14)
C17 C18 C19 121.27(14)
N2 C19 C18 124.45(13)
N2 C19 C19A 118.35(12)
C18 C19 C19A 117.20(13)
C11 C19A C19B 119.04(13)
C11 C19A C19 120.31(13)
C19B C19A C19 120.61(13)
C16A C19B C13A 119.43(14)
C16A C19B C19A 120.27(14)
C13A C19B C19A 120.29(14)
N1 C20 C21 111.24(11)
N1 C20 C27 114.06(11)
C21 C20 C27 115.11(11)
C22 C21 C20 115.43(12)
C21 C22 C23 117.25(13)
C22 C23 C24 117.78(13)
C23 C24 C25 116.23(14)
C26 C25 C24 115.95(13)
C25 C26 C27 118.47(13)
C26 C27 C20 113.51(12)
N2 C28 C29 108.87(11)
N2 C28 C35 114.14(11)
C29 C28 C35 116.34(12)
C30B C29 C30A 22.6(5)
C30B C29 C28 117.7(7)
C30A C29 C28 115.74(18)
C29 C30A C31A 116.7(2)
C30A C31A C32A 118.0(3)
C31A C32A C33 115.7(3)
C31B C30B C29 132.3(13)
C30B C31B C32B 117.1(14)
C33 C32B C31B 113.1(11)
C32B C33 C34 125.8(8)
C32B C33 C32A 17.9(5)
C34 C33 C32A 114.21(18)
C33 C34 C35 116.86(13)
C34 C35 C28 113.13(12)
N100 C101 C102 177.2(3)

loop_
_geom_bond_atom_site_label_1
_geom_bond_atom_site_label_2
_geom_bond_distance
B1 O1 1.4464(18)
B1 O2 1.4727(19)
B1 N1 1.5211(19)
B1 N2 1.5621(19)
O1 C1 1.3444(16)
O2 C11 1.3281(17)
N1 C9 1.3636(17)
N1 C20 1.4804(16)
N2 C19 1.3328(17)
N2 C28 1.4887(17)
C1 C2 1.3981(19)
C1 C9A 1.4083(19)
C2 C3 1.372(2)
C3 C3A 1.414(2)
C3A C4 1.409(2)
C3A C9B 1.4273(19)
C4 C5 1.382(2)
C5 C6 1.384(2)
C6 C6A 1.404(2)
C6A C7 1.4181(19)
C6A C9B 1.422(2)
C7 C8 1.369(2)
C8 C9 1.4157(19)
C9 C9A 1.4363(18)
C9A C9B 1.4212(19)
C11 C19A 1.401(2)
C11 C12 1.408(2)
C12 C13 1.362(2)
C13 C13A 1.419(2)
C13A C14 1.412(2)
C13A C19B 1.421(2)
C14 C15 1.373(3)
C15 C16 1.384(3)
C16 C16A 1.397(2)
C16A C19B 1.421(2)
C16A C17 1.423(2)
C17 C18 1.356(2)
C18 C19 1.439(2)
C19 C19A 1.440(2)
C19A C19B 1.4232(19)
C20 C21 1.532(2)
C20 C27 1.5477(19)
C21 C22 1.5233(19)
C22 C23 1.526(2)
C23 C24 1.528(2)
C24 C25 1.542(2)
C25 C26 1.530(2)
C26 C27 1.536(2)
C28 C29 1.535(2)
C28 C35 1.5425(19)
C29 C30B 1.434(12)
C29 C30A 1.519(3)
C30A C31A 1.548(4)
C31A C32A 1.564(4)
C32A C33 1.573(4)
C30B C31B 1.426(13)
C31B C32B 1.434(12)
C32B C33 1.374(13)
C33 C34 1.529(2)
C34 C35 1.529(2)
N100 C101 1.147(4)
C101 C102 1.428(4)
